data_7100899
loop_
_publ_author_name
'Michael Scott'
'Eric R. Libra'

_publ_section_title
;
Metal salen complexes incorporating
triphenoxymethanes: Efficient, size selective anion binding by phenolic
donors with a visual report
;
_journal_name_full 'Chemical Communications'
_journal_paper_doi 10.1039/b517944k
_journal_year 2006
_chemical_formula_sum 'C72 H90 N4 Ni O6'
_chemical_formula_weight 1166.19
_chemical_name_common 'Chiral Ni Salen Tripd'
_space_group_IT_number 1
_symmetry_cell_setting triclinic
_symmetry_space_group_name_Hall 'P 1'
_symmetry_space_group_name_H-M 'P 1'
_cell_angle_alpha 83.2670(10)
_cell_angle_beta 77.1700(10)
_cell_angle_gamma 66.1000(10)
_cell_formula_units_Z 4
_cell_length_a 13.1800(9)
_cell_length_b 13.7606(10)
_cell_length_c 20.2871(14)
_cell_measurement_temperature 173(2)
_cell_volume 3278.4(4)
_diffrn_ambient_temperature 173(2)
_exptl_crystal_density_diffrn 1.181
_cod_database_code 7100899

loop_
_symmetry_equiv_pos_as_xyz
'x, y, z'

loop_
_atom_site_label
_atom_site_type_symbol
_atom_site_fract_x
_atom_site_fract_y
_atom_site_fract_z
_atom_site_U_iso_or_equiv
_atom_site_adp_type
_atom_site_occupancy
_atom_site_symmetry_multiplicity
_atom_site_calc_flag
_atom_site_refinement_flags
_atom_site_disorder_assembly
_atom_site_disorder_group
Ni1 Ni 0.90232(7) 0.62661(7) 0.15989(4) 0.0364(3) Uani 1 1 d . . .
O1 O 0.9180(5) 0.5414(5) 0.0902(3) 0.0420(15) Uani 1 1 d . . .
O2 O 0.8461(5) 0.5921(5) -0.1367(3) 0.0579(19) Uani 1 1 d D . .
O3 O 1.0425(5) 0.5875(5) -0.0239(3) 0.0512(17) Uani 1 1 d D . .
O4 O 0.8385(5) 0.7392(5) 0.1014(3) 0.0386(14) Uani 1 1 d . . .
O5 O 0.6662(4) 0.7460(5) 0.0404(3) 0.0460(16) Uani 1 1 d D . .
O6 O 0.8635(5) 0.7895(5) -0.1473(3) 0.0471(16) Uani 1 1 d D . .
N1 N 0.9740(5) 0.5139(6) 0.2139(3) 0.0356(16) Uani 1 1 d . . .
N2 N 0.8788(6) 0.7122(6) 0.2310(3) 0.0399(17) Uani 1 1 d . . .
C1 C 1.0080(5) 0.5487(5) 0.2696(3) 0.0394(15) Uani 1 1 d . . .
H1A H 1.0734 0.5684 0.2484 0.047 Uiso 1 1 calc R . .
C2 C 1.0429(8) 0.4726(8) 0.3279(5) 0.055(3) Uani 1 1 d . . .
H2B H 0.9792 0.4530 0.3513 0.066 Uiso 1 1 calc R . .
H2C H 1.1071 0.4068 0.3106 0.066 Uiso 1 1 calc R . .
C3 C 1.0762(6) 0.5200(6) 0.3759(4) 0.0522(19) Uani 1 1 d . . .
H3B H 1.1430 0.5355 0.3535 0.063 Uiso 1 1 calc R . .
H3C H 1.0969 0.4695 0.4144 0.063 Uiso 1 1 calc R . .
C4 C 0.9785(7) 0.6223(6) 0.4016(4) 0.057(2) Uani 1 1 d . . .
H4A H 1.0017 0.6537 0.4342 0.068 Uiso 1 1 calc R . .
H4B H 0.9136 0.6052 0.4261 0.068 Uiso 1 1 calc R . .
C5 C 0.9410(8) 0.7040(7) 0.3451(4) 0.050(2) Uani 1 1 d . . .
H5B H 1.0025 0.7273 0.3228 0.060 Uiso 1 1 calc R . .
H5C H 0.8740 0.7670 0.3635 0.060 Uiso 1 1 calc R . .
C6 C 0.9115(6) 0.6485(5) 0.2937(3) 0.0408(15) Uani 1 1 d . . .
H6B H 0.8469 0.6293 0.3176 0.049 Uiso 1 1 calc R . .
C7 C 0.9938(7) 0.4150(8) 0.2059(5) 0.048(2) Uani 1 1 d . . .
H7A H 1.0250 0.3653 0.2400 0.057 Uiso 1 1 calc R . .
C8 C 0.9732(7) 0.3726(8) 0.1505(4) 0.039(2) Uani 1 1 d . . .
C9 C 0.9914(7) 0.2658(7) 0.1510(4) 0.043(2) Uani 1 1 d . . .
H9A H 1.0072 0.2230 0.1907 0.052 Uiso 1 1 calc R . .
C10 C 0.9872(7) 0.2218(7) 0.0968(5) 0.049(2) Uani 1 1 d . . .
C11 C 0.9605(7) 0.2848(8) 0.0389(4) 0.042(2) Uani 1 1 d . . .
C12 C 0.9335(7) 0.3905(7) 0.0379(4) 0.040(2) Uani 1 1 d . . .
C13 C 0.9380(7) 0.4365(6) 0.0923(4) 0.039(2) Uani 1 1 d . . .
C14 C 1.0164(7) 0.1012(7) 0.0990(5) 0.049(2) Uani 1 1 d . . .
H14A H 1.0438 0.0692 0.1407 0.074 Uiso 1 1 calc R . .
H14B H 1.0752 0.0688 0.0598 0.074 Uiso 1 1 calc R . .
H14C H 0.9486 0.0889 0.0978 0.074 Uiso 1 1 calc R . .
C15 C 0.9102(6) 0.4577(7) -0.0261(4) 0.033(2) Uani 1 1 d . . .
H15A H 0.8753 0.5329 -0.0112 0.039 Uiso 1 1 calc R . .
C16 C 0.8298(7) 0.4484(7) -0.0632(4) 0.039(2) Uani 1 1 d . . .
C17 C 0.8047(7) 0.5156(7) -0.1207(4) 0.032(2) Uani 1 1 d . . .
C18 C 0.7412(7) 0.5037(7) -0.1636(4) 0.041(2) Uani 1 1 d . . .
C19 C 0.6941(8) 0.4285(9) -0.1406(5) 0.058(3) Uani 1 1 d . . .
H19A H 0.6459 0.4227 -0.1671 0.069 Uiso 1 1 calc R . .
C20 C 0.7085(8) 0.3648(8) -0.0867(4) 0.050(2) Uani 1 1 d . . .
C21 C 0.7783(6) 0.3785(7) -0.0469(4) 0.036(2) Uani 1 1 d . . .
H21A H 0.7895 0.3362 -0.0066 0.044 Uiso 1 1 calc R . .
C22 C 0.7276(8) 0.5675(10) -0.2287(5) 0.065(3) Uani 1 1 d . . .
C23 C 0.6675(9) 0.6905(9) -0.2148(6) 0.087(4) Uani 1 1 d . . .
H23A H 0.6608 0.7308 -0.2579 0.130 Uiso 1 1 calc R . .
H23B H 0.7124 0.7109 -0.1909 0.130 Uiso 1 1 calc R . .
H23C H 0.5919 0.7060 -0.1871 0.130 Uiso 1 1 calc R . .
C24 C 0.8484(9) 0.5372(10) -0.2743(5) 0.081(4) Uani 1 1 d . . .
H24A H 0.8422 0.5761 -0.3179 0.121 Uiso 1 1 calc R . .
H24B H 0.8823 0.4606 -0.2817 0.121 Uiso 1 1 calc R . .
H24C H 0.8961 0.5561 -0.2517 0.121 Uiso 1 1 calc R . .
C25 C 0.6578(8) 0.5410(10) -0.2705(5) 0.084(4) Uani 1 1 d . . .
H25A H 0.6555 0.5826 -0.3132 0.126 Uiso 1 1 calc R . .
H25B H 0.5806 0.5584 -0.2448 0.126 Uiso 1 1 calc R . .
H25C H 0.6930 0.4650 -0.2801 0.126 Uiso 1 1 calc R . .
C26 C 0.6527(10) 0.2849(9) -0.0675(6) 0.082(4) Uani 1 1 d . . .
H26A H 0.6182 0.2809 -0.1046 0.123 Uiso 1 1 calc R . .
H26B H 0.5943 0.3077 -0.0266 0.123 Uiso 1 1 calc R . .
H26C H 0.7099 0.2147 -0.0589 0.123 Uiso 1 1 calc R . .
C27 C 1.0212(7) 0.4480(7) -0.0747(4) 0.037(2) Uani 1 1 d . . .
C28 C 1.0848(7) 0.5099(7) -0.0741(4) 0.040(2) Uani 1 1 d . . .
C29 C 1.1803(7) 0.5024(8) -0.1175(4) 0.045(2) Uani 1 1 d . . .
C30 C 1.2193(7) 0.4274(7) -0.1681(5) 0.048(2) Uani 1 1 d . . .
H30A H 1.2851 0.4206 -0.2013 0.058 Uiso 1 1 calc R . .
C31 C 1.1596(8) 0.3610(8) -0.1696(5) 0.059(3) Uani 1 1 d . . .
C32 C 1.0666(7) 0.3712(7) -0.1237(4) 0.047(2) Uani 1 1 d . . .
H32A H 1.0300 0.3244 -0.1245 0.056 Uiso 1 1 calc R . .
C33 C 1.2472(7) 0.5711(7) -0.1161(5) 0.050(3) Uani 1 1 d . . .
C34 C 1.1716(8) 0.6901(8) -0.1219(5) 0.062(3) Uani 1 1 d . . .
H34A H 1.1334 0.7025 -0.1602 0.093 Uiso 1 1 calc R . .
H34B H 1.2182 0.7320 -0.1290 0.093 Uiso 1 1 calc R . .
H34C H 1.1149 0.7116 -0.0801 0.093 Uiso 1 1 calc R . .
C35 C 1.2948(7) 0.5452(7) -0.0525(5) 0.051(2) Uani 1 1 d . . .
H35A H 1.3337 0.5917 -0.0502 0.076 Uiso 1 1 calc R . .
H35B H 1.3485 0.4708 -0.0527 0.076 Uiso 1 1 calc R . .
H35C H 1.2332 0.5560 -0.0132 0.076 Uiso 1 1 calc R . .
C36 C 1.3487(8) 0.5444(9) -0.1759(5) 0.070(3) Uani 1 1 d . . .
H36A H 1.3212 0.5599 -0.2186 0.106 Uiso 1 1 calc R . .
H36B H 1.3978 0.4689 -0.1730 0.106 Uiso 1 1 calc R . .
H36C H 1.3916 0.5876 -0.1741 0.106 Uiso 1 1 calc R . .
C37 C 1.2043(8) 0.2824(9) -0.2228(6) 0.082(4) Uani 1 1 d . . .
H37A H 1.2852 0.2659 -0.2390 0.123 Uiso 1 1 calc R . .
H37B H 1.1641 0.3114 -0.2604 0.123 Uiso 1 1 calc R . .
H37C H 1.1936 0.2173 -0.2044 0.123 Uiso 1 1 calc R . .
C38 C 0.8323(7) 0.8125(7) 0.2317(4) 0.040(2) Uani 1 1 d . . .
H38A H 0.8196 0.8446 0.2734 0.048 Uiso 1 1 calc R . .
C39 C 0.7959(7) 0.8848(8) 0.1739(4) 0.037(2) Uani 1 1 d . . .
C40 C 0.7562(7) 0.9957(7) 0.1793(4) 0.039(2) Uani 1 1 d . . .
H40A H 0.7512 1.0228 0.2214 0.047 Uiso 1 1 calc R . .
C41 C 0.7262(7) 1.0627(7) 0.1300(4) 0.041(2) Uani 1 1 d . . .
C42 C 0.7412(6) 1.0234(7) 0.0669(4) 0.035(2) Uani 1 1 d . . .
H42A H 0.7221 1.0721 0.0300 0.042 Uiso 1 1 calc R . .
C43 C 0.7834(7) 0.9149(7) 0.0562(4) 0.037(2) Uani 1 1 d . . .
C44 C 0.8074(7) 0.8406(7) 0.1115(4) 0.035(2) Uani 1 1 d . . .
C45 C 0.6860(7) 1.1821(6) 0.1382(5) 0.050(2) Uani 1 1 d . . .
H45A H 0.6500 1.1996 0.1854 0.076 Uiso 1 1 calc R . .
H45B H 0.6314 1.2206 0.1089 0.076 Uiso 1 1 calc R . .
H45C H 0.7509 1.2028 0.1256 0.076 Uiso 1 1 calc R . .
C46 C 0.7995(7) 0.8702(7) -0.0143(4) 0.033(2) Uani 1 1 d . . .
H46A H 0.8376 0.7911 -0.0095 0.039 Uiso 1 1 calc R . .
C47 C 0.6845(6) 0.8933(7) -0.0324(4) 0.037(2) Uani 1 1 d . . .
C48 C 0.6271(6) 0.8298(6) -0.0061(4) 0.036(2) Uani 1 1 d . . .
C49 C 0.5238(7) 0.8480(7) -0.0250(5) 0.044(2) Uani 1 1 d . . .
C50 C 0.4832(7) 0.9348(8) -0.0701(5) 0.050(2) Uani 1 1 d . . .
H50A H 0.4148 0.9482 -0.0845 0.060 Uiso 1 1 calc R . .
C51 C 0.5389(8) 0.9998(8) -0.0936(5) 0.054(3) Uani 1 1 d . . .
C52 C 0.6385(7) 0.9791(7) -0.0734(4) 0.039(2) Uani 1 1 d . . .
H52A H 0.6765 1.0257 -0.0883 0.047 Uiso 1 1 calc R . .
C53 C 0.4572(7) 0.7794(8) 0.0025(5) 0.053(3) Uani 1 1 d . . .
C54 C 0.5304(7) 0.6653(7) -0.0242(4) 0.053(2) Uani 1 1 d . . .
H54A H 0.5376 0.6665 -0.0734 0.079 Uiso 1 1 calc R . .
H54B H 0.4940 0.6168 -0.0030 0.079 Uiso 1 1 calc R . .
H54C H 0.6057 0.6408 -0.0131 0.079 Uiso 1 1 calc R . .
C55 C 0.4243(9) 0.7739(9) 0.0770(5) 0.063(3) Uani 1 1 d . . .
H55A H 0.3748 0.8451 0.0935 0.094 Uiso 1 1 calc R . .
H55B H 0.4922 0.7467 0.0970 0.094 Uiso 1 1 calc R . .
H55C H 0.3840 0.7262 0.0898 0.094 Uiso 1 1 calc R . .
C56 C 0.3491(8) 0.8142(9) -0.0259(7) 0.091(4) Uani 1 1 d . . .
H56A H 0.2946 0.8825 -0.0072 0.137 Uiso 1 1 calc R . .
H56B H 0.3163 0.7606 -0.0135 0.137 Uiso 1 1 calc R . .
H56C H 0.3670 0.8217 -0.0753 0.137 Uiso 1 1 calc R . .
C57 C 0.4921(9) 1.0879(9) -0.1438(5) 0.071(3) Uani 1 1 d . . .
H57A H 0.4153 1.0963 -0.1456 0.106 Uiso 1 1 calc R . .
H57B H 0.5403 1.0701 -0.1886 0.106 Uiso 1 1 calc R . .
H57C H 0.4903 1.1544 -0.1298 0.106 Uiso 1 1 calc R . .
C58 C 0.8766(7) 0.9058(7) -0.0742(5) 0.043(2) Uani 1 1 d . . .
C59 C 0.8970(7) 0.8682(7) -0.1377(4) 0.038(2) Uani 1 1 d . . .
C60 C 0.9481(7) 0.9121(7) -0.1938(4) 0.042(2) Uani 1 1 d . . .
C61 C 0.9906(9) 0.9830(8) -0.1839(5) 0.064(3) Uani 1 1 d . . .
H61A H 1.0255 1.0126 -0.2223 0.076 Uiso 1 1 calc R . .
C62 C 0.9854(9) 1.0137(9) -0.1209(5) 0.064(3) Uani 1 1 d . . .
C63 C 0.9250(8) 0.9778(8) -0.0635(5) 0.058(3) Uani 1 1 d . . .
H63A H 0.9168 1.0006 -0.0195 0.069 Uiso 1 1 calc R . .
C64 C 0.9498(9) 0.8807(8) -0.2648(4) 0.060(3) Uani 1 1 d . . .
C65 C 1.0306(9) 0.7635(8) -0.2767(4) 0.064(3) Uani 1 1 d . . .
H65A H 1.0036 0.7177 -0.2431 0.096 Uiso 1 1 calc R . .
H65B H 1.1067 0.7538 -0.2722 0.096 Uiso 1 1 calc R . .
H65C H 1.0328 0.7447 -0.3222 0.096 Uiso 1 1 calc R . .
C66 C 0.9935(11) 0.9553(9) -0.3208(5) 0.089(4) Uani 1 1 d . . .
H66A H 0.9454 1.0302 -0.3117 0.134 Uiso 1 1 calc R . .
H66B H 0.9898 0.9392 -0.3658 0.134 Uiso 1 1 calc R . .
H66C H 1.0718 0.9420 -0.3192 0.134 Uiso 1 1 calc R . .
C67 C 0.8282(8) 0.9052(10) -0.2726(5) 0.082(4) Uani 1 1 d . . .
H67A H 0.7991 0.8575 -0.2423 0.124 Uiso 1 1 calc R . .
H67B H 0.8281 0.8944 -0.3195 0.124 Uiso 1 1 calc R . .
H67C H 0.7801 0.9791 -0.2610 0.124 Uiso 1 1 calc R . .
C68 C 1.0412(10) 1.0863(9) -0.1105(5) 0.090(4) Uani 1 1 d . . .
H68A H 1.0846 1.0564 -0.0744 0.136 Uiso 1 1 calc R . .
H68B H 0.9830 1.1567 -0.0980 0.136 Uiso 1 1 calc R . .
H68C H 1.0920 1.0928 -0.1525 0.136 Uiso 1 1 calc R . .
Ni2 Ni 0.42431(6) 1.17786(7) 0.25122(4) 0.0365(3) Uani 1 1 d . . .
O7 O 0.4219(5) 1.2602(5) 0.3159(3) 0.0377(14) Uani 1 1 d . . .
O8 O 0.2835(5) 1.2216(5) 0.4305(3) 0.0481(17) Uani 1 1 d D . .
O9 O 0.4851(5) 1.2088(5) 0.5457(3) 0.0502(17) Uani 1 1 d D . .
O10 O 0.4721(5) 1.0693(5) 0.3124(3) 0.0371(14) Uani 1 1 d . . .
O11 O 0.4528(5) 1.0186(5) 0.5611(3) 0.0482(16) Uani 1 1 d . . .
H11B H 0.4852 1.0376 0.5245 0.072 Uiso 1 1 calc R . .
O12 O 0.6543(5) 1.0582(5) 0.3738(3) 0.0528(17) Uani 1 1 d D . .
N3 N 0.3800(6) 1.2881(6) 0.1888(3) 0.0412(18) Uani 1 1 d . . .
N4 N 0.4239(6) 1.0928(6) 0.1891(3) 0.0434(18) Uani 1 1 d . . .
C69 C 0.3791(6) 1.2545(6) 0.1232(3) 0.0452(17) Uani 1 1 d . . .
H69A H 0.4577 1.2331 0.0961 0.054 Uiso 1 1 calc R . .
C70 C 0.2995(8) 1.3365(7) 0.0802(4) 0.046(2) Uani 1 1 d . . .
H70A H 0.3208 1.3985 0.0684 0.055 Uiso 1 1 calc R . .
H70B H 0.2205 1.3616 0.1056 0.055 Uiso 1 1 calc R . .
C71 C 0.3107(7) 1.2799(6) 0.0137(3) 0.0531(19) Uani 1 1 d . . .
H71A H 0.2554 1.3293 -0.0132 0.064 Uiso 1 1 calc R . .
H71B H 0.3874 1.2637 -0.0139 0.064 Uiso 1 1 calc R . .
C72 C 0.2910(6) 1.1791(6) 0.0284(4) 0.057(2) Uani 1 1 d . . .
H72A H 0.3046 1.1444 -0.0146 0.068 Uiso 1 1 calc R . .
H72B H 0.2112 1.1959 0.0508 0.068 Uiso 1 1 calc R . .
C73 C 0.3700(8) 1.1014(8) 0.0747(4) 0.053(3) Uani 1 1 d . . .
H73A H 0.3527 1.0371 0.0856 0.064 Uiso 1 1 calc R . .
H73B H 0.4498 1.0791 0.0509 0.064 Uiso 1 1 calc R . .
C74 C 0.3540(6) 1.1544(5) 0.1381(3) 0.0451(17) Uani 1 1 d . . .
H74A H 0.2727 1.1765 0.1606 0.054 Uiso 1 1 calc R . .
C75 C 0.3545(7) 1.3878(7) 0.1964(4) 0.042(2) Uani 1 1 d . . .
H75A H 0.3291 1.4365 0.1605 0.050 Uiso 1 1 calc R . .
C76 C 0.3624(7) 1.4288(7) 0.2554(5) 0.041(2) Uani 1 1 d . . .
C77 C 0.3297(8) 1.5426(8) 0.2556(5) 0.050(3) Uani 1 1 d . . .
H77A H 0.3072 1.5848 0.2168 0.060 Uiso 1 1 calc R . .
C78 C 0.3306(7) 1.5923(7) 0.3127(4) 0.041(2) Uani 1 1 d . . .
C79 C 0.3588(7) 1.5259(7) 0.3686(5) 0.043(2) Uani 1 1 d . . .
H79A H 0.3546 1.5583 0.4086 0.052 Uiso 1 1 calc R . .
C80 C 0.3939(6) 1.4124(7) 0.3713(4) 0.036(2) Uani 1 1 d . . .
C81 C 0.3910(7) 1.3641(8) 0.3124(4) 0.038(2) Uani 1 1 d . . .
C82 C 0.2961(9) 1.7113(7) 0.3152(5) 0.070(3) Uani 1 1 d . . .
H82A H 0.3147 1.7397 0.2696 0.104 Uiso 1 1 calc R . .
H82B H 0.3367 1.7258 0.3452 0.104 Uiso 1 1 calc R . .
H82C H 0.2145 1.7452 0.3322 0.104 Uiso 1 1 calc R . .
C83 C 0.4201(7) 1.3404(7) 0.4338(4) 0.040(2) Uani 1 1 d . . .
H83A H 0.4538 1.2649 0.4195 0.048 Uiso 1 1 calc R . .
C84 C 0.3044(7) 1.3595(7) 0.4824(4) 0.036(2) Uani 1 1 d . . .
C85 C 0.2477(6) 1.2953(7) 0.4777(4) 0.0330(19) Uani 1 1 d . . .
C86 C 0.1449(6) 1.3077(7) 0.5295(4) 0.041(2) Uani 1 1 d . . .
C87 C 0.1123(7) 1.3844(8) 0.5772(4) 0.048(2) Uani 1 1 d . . .
H87A H 0.0458 1.3929 0.6100 0.057 Uiso 1 1 calc R . .
C88 C 0.1650(7) 1.4475(7) 0.5815(5) 0.045(2) Uani 1 1 d . . .
C89 C 0.2641(6) 1.4348(7) 0.5332(4) 0.041(2) Uani 1 1 d . . .
H89A H 0.3044 1.4779 0.5350 0.049 Uiso 1 1 calc R . .
C90 C 0.0783(7) 1.2398(8) 0.5265(5) 0.050(3) Uani 1 1 d . . .
C91 C -0.0239(7) 1.2589(8) 0.5853(6) 0.084(4) Uani 1 1 d . . .
H91A H -0.0793 1.3320 0.5820 0.126 Uiso 1 1 calc R . .
H91B H 0.0016 1.2477 0.6285 0.126 Uiso 1 1 calc R . .
H91C H -0.0590 1.2091 0.5830 0.126 Uiso 1 1 calc R . .
C92 C 0.0269(10) 1.2723(11) 0.4594(6) 0.098(4) Uani 1 1 d . . .
H92A H -0.0154 1.3495 0.4573 0.147 Uiso 1 1 calc R . .
H92B H -0.0240 1.2364 0.4596 0.147 Uiso 1 1 calc R . .
H92C H 0.0884 1.2511 0.4198 0.147 Uiso 1 1 calc R . .
C93 C 0.1523(8) 1.1217(8) 0.5294(5) 0.059(3) Uani 1 1 d . . .
H93A H 0.2214 1.1065 0.4949 0.089 Uiso 1 1 calc R . .
H93B H 0.1110 1.0806 0.5209 0.089 Uiso 1 1 calc R . .
H93C H 0.1723 1.1019 0.5742 0.089 Uiso 1 1 calc R . .
C94 C 0.1267(8) 1.5300(8) 0.6364(5) 0.071(3) Uani 1 1 d . . .
H94A H 0.1874 1.5540 0.6360 0.106 Uiso 1 1 calc R . .
H94B H 0.1091 1.4977 0.6808 0.106 Uiso 1 1 calc R . .
H94C H 0.0592 1.5909 0.6274 0.106 Uiso 1 1 calc R . .
C95 C 0.5025(7) 1.3558(7) 0.4743(4) 0.034(2) Uani 1 1 d . . .
C96 C 0.5243(7) 1.2916(8) 0.5304(5) 0.048(3) Uani 1 1 d . . .
C97 C 0.5913(7) 1.2984(8) 0.5740(5) 0.046(2) Uani 1 1 d . . .
C98 C 0.6391(7) 1.3727(7) 0.5563(4) 0.043(2) Uani 1 1 d . . .
H98A H 0.6814 1.3830 0.5852 0.051 Uiso 1 1 calc R . .
C99 C 0.6254(7) 1.4341(7) 0.4946(5) 0.047(2) Uani 1 1 d . . .
C100 C 0.5572(7) 1.4293(7) 0.4555(5) 0.044(2) Uani 1 1 d . . .
H10A H 0.5455 1.4738 0.4160 0.053 Uiso 1 1 calc R . .
C101 C 0.6047(8) 1.2291(9) 0.6401(5) 0.057(3) Uani 1 1 d . . .
C102 C 0.6628(11) 1.1136(11) 0.6287(7) 0.103(4) Uani 1 1 d . . .
H10B H 0.6251 1.0928 0.5997 0.154 Uiso 1 1 calc R . .
H10C H 0.6600 1.0745 0.6722 0.154 Uiso 1 1 calc R . .
H10D H 0.7418 1.0970 0.6067 0.154 Uiso 1 1 calc R . .
C103 C 0.6755(11) 1.2582(12) 0.6779(6) 0.105(5) Uani 1 1 d . . .
H10E H 0.7422 1.2615 0.6463 0.157 Uiso 1 1 calc R . .
H10F H 0.6996 1.2043 0.7135 0.157 Uiso 1 1 calc R . .
H10G H 0.6302 1.3277 0.6982 0.157 Uiso 1 1 calc R . .
C104 C 0.4858(8) 1.2532(10) 0.6841(5) 0.082(4) Uani 1 1 d . . .
H10H H 0.4399 1.2353 0.6595 0.123 Uiso 1 1 calc R . .
H10I H 0.4495 1.3289 0.6943 0.123 Uiso 1 1 calc R . .
H10J H 0.4927 1.2106 0.7264 0.123 Uiso 1 1 calc R . .
C105 C 0.6796(9) 1.5136(9) 0.4761(5) 0.073(3) Uani 1 1 d . . .
H10K H 0.6946 1.5240 0.4269 0.109 Uiso 1 1 calc R . .
H10L H 0.7509 1.4871 0.4926 0.109 Uiso 1 1 calc R . .
H10M H 0.6286 1.5815 0.4970 0.109 Uiso 1 1 calc R . .
C106 C 0.4697(8) 0.9895(8) 0.1879(5) 0.050(2) Uani 1 1 d . . .
H10N H 0.4725 0.9554 0.1490 0.060 Uiso 1 1 calc R . .
C107 C 0.5150(7) 0.9269(7) 0.2424(4) 0.038(2) Uani 1 1 d . . .
C108 C 0.5611(8) 0.8149(8) 0.2323(4) 0.048(2) Uani 1 1 d . . .
H10O H 0.5678 0.7892 0.1894 0.057 Uiso 1 1 calc R . .
C109 C 0.5980(7) 0.7397(7) 0.2881(4) 0.040(2) Uani 1 1 d . . .
C110 C 0.5848(7) 0.7876(8) 0.3489(4) 0.043(2) Uani 1 1 d . . .
H11C H 0.6116 0.7414 0.3855 0.051 Uiso 1 1 calc R . .
C111 C 0.5362(7) 0.8960(7) 0.3604(4) 0.034(2) Uani 1 1 d . . .
C112 C 0.5078(7) 0.9633(7) 0.3052(4) 0.035(2) Uani 1 1 d . . .
C113 C 0.6416(8) 0.6240(7) 0.2797(4) 0.049(2) Uani 1 1 d . . .
H11D H 0.6574 0.5869 0.3228 0.073 Uiso 1 1 calc R . .
H11E H 0.7115 0.6019 0.2454 0.073 Uiso 1 1 calc R . .
H11F H 0.5851 0.6065 0.2651 0.073 Uiso 1 1 calc R . .
C114 C 0.5186(6) 0.9364(7) 0.4289(4) 0.038(2) Uani 1 1 d . . .
H11G H 0.4794 1.0156 0.4254 0.045 Uiso 1 1 calc R . .
C115 C 0.4452(7) 0.8991(7) 0.4841(3) 0.036(2) Uani 1 1 d . . .
C116 C 0.4269(7) 0.9364(7) 0.5503(4) 0.038(2) Uani 1 1 d . . .
C117 C 0.3715(7) 0.8977(7) 0.6094(4) 0.041(2) Uani 1 1 d . . .
C118 C 0.3276(8) 0.8263(7) 0.5962(5) 0.053(3) Uani 1 1 d . . .
H11H H 0.2881 0.7990 0.6335 0.063 Uiso 1 1 calc R . .
C119 C 0.3379(9) 0.7929(8) 0.5320(5) 0.058(3) Uani 1 1 d . . .
C120 C 0.3993(7) 0.8295(7) 0.4791(4) 0.046(2) Uani 1 1 d . . .
H12B H 0.4102 0.8038 0.4355 0.055 Uiso 1 1 calc R . .
C121 C 0.3651(7) 0.9230(8) 0.6817(4) 0.048(2) Uani 1 1 d . . .
C122 C 0.3246(10) 0.8561(8) 0.7332(5) 0.085(4) Uani 1 1 d . . .
H12C H 0.2463 0.8695 0.7314 0.127 Uiso 1 1 calc R . .
H12D H 0.3278 0.8731 0.7781 0.127 Uiso 1 1 calc R . .
H12E H 0.3724 0.7811 0.7246 0.127 Uiso 1 1 calc R . .
C123 C 0.2860(9) 1.0363(7) 0.6989(5) 0.066(3) Uani 1 1 d . . .
H12F H 0.2102 1.0486 0.6924 0.099 Uiso 1 1 calc R . .
H12G H 0.3138 1.0854 0.6692 0.099 Uiso 1 1 calc R . .
H12H H 0.2829 1.0482 0.7461 0.099 Uiso 1 1 calc R . .
C124 C 0.4808(9) 0.9117(8) 0.6917(5) 0.079(3) Uani 1 1 d . . .
H12I H 0.4986 0.9709 0.6681 0.119 Uiso 1 1 calc R . .
H12J H 0.5384 0.8443 0.6734 0.119 Uiso 1 1 calc R . .
H12K H 0.4797 0.9127 0.7401 0.119 Uiso 1 1 calc R . .
C125 C 0.2884(13) 0.7127(12) 0.5242(6) 0.130(7) Uani 1 1 d . . .
H12L H 0.2204 0.7237 0.5591 0.195 Uiso 1 1 calc R . .
H12M H 0.3444 0.6403 0.5291 0.195 Uiso 1 1 calc R . .
H12N H 0.2687 0.7226 0.4794 0.195 Uiso 1 1 calc R . .
C126 C 0.6319(7) 0.9140(6) 0.4457(4) 0.041(2) Uani 1 1 d . . .
C127 C 0.6949(7) 0.9793(8) 0.4175(4) 0.047(3) Uani 1 1 d . . .
C128 C 0.7982(7) 0.9606(8) 0.4359(5) 0.050(3) Uani 1 1 d . . .
C129 C 0.8359(8) 0.8812(9) 0.4825(5) 0.058(3) Uani 1 1 d . . .
H12O H 0.9044 0.8707 0.4958 0.070 Uiso 1 1 calc R . .
C130 C 0.7800(8) 0.8130(8) 0.5128(4) 0.048(2) Uani 1 1 d . . .
C131 C 0.6776(8) 0.8324(8) 0.4939(4) 0.048(2) Uani 1 1 d . . .
H13A H 0.6368 0.7897 0.5139 0.058 Uiso 1 1 calc R . .
C132 C 0.8629(7) 1.0345(9) 0.4091(5) 0.062(3) Uani 1 1 d . . .
C133 C 0.9746(8) 0.9949(9) 0.4365(5) 0.078(4) Uani 1 1 d . . .
H13B H 1.0142 1.0423 0.4194 0.116 Uiso 1 1 calc R . .
H13C H 1.0229 0.9226 0.4214 0.116 Uiso 1 1 calc R . .
H13D H 0.9572 0.9948 0.4861 0.116 Uiso 1 1 calc R . .
C134 C 0.8977(9) 1.0213(9) 0.3285(5) 0.079(4) Uani 1 1 d . . .
H13E H 0.8296 1.0394 0.3097 0.118 Uiso 1 1 calc R . .
H13F H 0.9489 0.9475 0.3183 0.118 Uiso 1 1 calc R . .
H13G H 0.9358 1.0688 0.3083 0.118 Uiso 1 1 calc R . .
C135 C 0.7911(9) 1.1501(9) 0.4269(7) 0.118(5) Uani 1 1 d . . .
H13H H 0.7220 1.1747 0.4081 0.177 Uiso 1 1 calc R . .
H13I H 0.8341 1.1939 0.4078 0.177 Uiso 1 1 calc R . .
H13J H 0.7709 1.1559 0.4761 0.177 Uiso 1 1 calc R . .
C136 C 0.8228(8) 0.7237(10) 0.5646(5) 0.080(4) Uani 1 1 d . . .
H13K H 0.7758 0.6820 0.5733 0.121 Uiso 1 1 calc R . .
H13L H 0.8187 0.7544 0.6068 0.121 Uiso 1 1 calc R . .
H13M H 0.9014 0.6775 0.5470 0.121 Uiso 1 1 calc R . .
N6 N 0.8209(6) 1.3696(5) 0.3254(3) 0.079(2) Uani 1 1 d . . .
C139 C 0.7614(7) 1.3445(6) 0.3108(3) 0.0571(18) Uani 1 1 d . . .
C140 C 0.6812(7) 1.3092(7) 0.2877(4) 0.080(2) Uani 1 1 d . . .
N7 N 0.1677(10) 1.6556(15) 0.1365(7) 0.201(9) Uani 1 1 d . . .
C141 C 0.1284(9) 1.7222(14) 0.1049(8) 0.123(6) Uani 1 1 d . . .
C142 C 0.0749(9) 1.7986(12) 0.0596(7) 0.129(6) Uani 1 1 d . . .
N8 N 0.2010(13) 1.0116(14) 0.2385(7) 0.109(6) Uiso 0.513(11) 1 d PD A 1
C143 C 0.213(2) 1.018(2) 0.2916(9) 0.121(9) Uiso 0.513(11) 1 d PD A 1
N8' N 0.1397(12) 1.1673(11) 0.2854(8) 0.067(5) Uiso 0.487(11) 1 d PD A 2
C144 C 0.1849(12) 1.0942(11) 0.3162(7) 0.036(4) Uiso 0.487(11) 1 d PD A 2
C145 C 0.2415(11) 1.0057(11) 0.3568(7) 0.117(5) Uiso 1 1 d D . .
H2 H 0.914(2) 0.571(5) -0.129(3) 0.041(18) Uiso 1 1 d D . .
H3 H 0.989(5) 0.576(7) 0.007(3) 0.081 Uiso 1 1 d D . .
H5 H 0.730(4) 0.724(6) 0.051(4) 0.080 Uiso 1 1 d D . .
H6 H 0.799(3) 0.802(6) -0.123(3) 0.080 Uiso 1 1 d D . .
H8 H 0.316(4) 1.240(5) 0.3941(19) 0.032(17) Uiso 1 1 d D . .
H9 H 0.418(3) 1.210(6) 0.562(4) 0.082 Uiso 1 1 d D . .
H11A H 0.954(6) 0.255(6) -0.003(4) 0.080 Uiso 1 1 d . . .
H12 H 0.599(5) 1.055(6) 0.360(4) 0.080 Uiso 1 1 d D . .

loop_
_atom_site_aniso_label
_atom_site_aniso_U_11
_atom_site_aniso_U_22
_atom_site_aniso_U_33
_atom_site_aniso_U_23
_atom_site_aniso_U_13
_atom_site_aniso_U_12
Ni1 0.0488(6) 0.0341(7) 0.0316(6) -0.0022(5) -0.0071(5) -0.0217(5)
O1 0.064(3) 0.030(4) 0.032(3) -0.002(3) -0.008(3) -0.019(3)
O2 0.060(4) 0.054(5) 0.075(5) 0.024(4) -0.029(3) -0.036(4)
O3 0.088(5) 0.048(4) 0.038(3) -0.013(3) -0.004(3) -0.048(4)
O4 0.050(3) 0.031(4) 0.041(3) -0.005(3) -0.015(2) -0.019(3)
O5 0.047(3) 0.053(4) 0.053(4) 0.001(3) -0.016(3) -0.032(3)
O6 0.062(4) 0.034(4) 0.055(4) -0.021(3) -0.003(3) -0.027(3)
N1 0.043(3) 0.037(4) 0.030(3) -0.007(3) -0.001(3) -0.020(3)
N2 0.053(4) 0.043(4) 0.029(3) -0.011(3) -0.005(3) -0.022(3)
C1 0.045(4) 0.043(4) 0.039(4) -0.007(3) -0.011(3) -0.022(3)
C2 0.061(5) 0.053(6) 0.063(6) 0.003(5) -0.030(5) -0.026(5)
C3 0.060(5) 0.062(5) 0.038(4) 0.000(3) -0.010(3) -0.028(4)
C4 0.072(5) 0.056(5) 0.045(4) -0.013(4) -0.020(4) -0.019(4)
C5 0.068(5) 0.052(6) 0.028(4) -0.005(4) -0.029(4) -0.010(4)
C6 0.058(4) 0.037(4) 0.028(3) -0.006(3) -0.006(3) -0.019(3)
C7 0.049(5) 0.055(6) 0.037(5) 0.005(4) -0.007(4) -0.021(4)
C8 0.045(5) 0.045(6) 0.028(4) -0.012(4) -0.006(4) -0.017(4)
C9 0.047(5) 0.035(6) 0.038(5) 0.005(4) -0.010(4) -0.006(4)
C10 0.053(5) 0.026(5) 0.065(6) -0.022(4) -0.015(5) -0.005(4)
C11 0.045(5) 0.047(6) 0.035(5) 0.003(4) -0.016(4) -0.016(4)
C12 0.054(6) 0.032(6) 0.038(5) -0.010(4) -0.001(4) -0.024(5)
C13 0.044(5) 0.014(4) 0.057(6) 0.004(4) -0.007(4) -0.012(4)
C14 0.058(5) 0.037(6) 0.066(6) -0.006(4) -0.022(4) -0.026(4)
C15 0.033(4) 0.029(5) 0.044(5) -0.019(4) -0.005(4) -0.016(4)
C16 0.034(4) 0.038(6) 0.037(5) -0.014(4) 0.007(4) -0.010(4)
C17 0.041(5) 0.034(5) 0.027(4) 0.001(4) -0.011(4) -0.019(4)
C18 0.052(5) 0.047(6) 0.028(4) 0.000(4) -0.008(4) -0.025(4)
C19 0.051(5) 0.088(8) 0.055(6) -0.005(6) -0.015(4) -0.046(5)
C20 0.064(6) 0.059(7) 0.043(5) -0.001(5) -0.009(4) -0.042(5)
C21 0.046(5) 0.050(6) 0.027(4) 0.002(4) -0.016(3) -0.031(4)
C22 0.054(6) 0.087(9) 0.071(7) 0.025(6) -0.029(5) -0.043(6)
C23 0.086(7) 0.074(9) 0.094(9) 0.050(7) -0.051(6) -0.021(6)
C24 0.083(7) 0.130(10) 0.048(6) 0.012(6) -0.019(5) -0.062(7)
C25 0.076(6) 0.136(11) 0.079(7) 0.044(7) -0.046(6) -0.078(7)
C26 0.100(8) 0.069(8) 0.107(9) 0.004(7) -0.032(7) -0.057(7)
C27 0.042(5) 0.031(5) 0.047(5) 0.000(4) -0.019(4) -0.017(4)
C28 0.052(5) 0.042(6) 0.037(5) -0.009(4) -0.009(4) -0.028(4)
C29 0.053(5) 0.055(6) 0.046(5) -0.011(4) -0.008(4) -0.039(5)
C30 0.038(5) 0.044(6) 0.071(6) -0.011(5) -0.012(4) -0.020(4)
C31 0.057(6) 0.061(8) 0.056(6) -0.033(5) 0.010(5) -0.023(6)
C32 0.064(6) 0.022(5) 0.058(6) -0.011(4) 0.002(5) -0.025(4)
C33 0.051(5) 0.039(6) 0.078(7) -0.007(5) -0.008(5) -0.037(5)
C34 0.059(6) 0.054(7) 0.078(7) -0.005(5) -0.005(5) -0.031(5)
C35 0.050(5) 0.038(4) 0.074(6) 0.000(4) -0.025(4) -0.021(4)
C36 0.072(7) 0.093(9) 0.062(6) -0.007(6) 0.009(5) -0.057(7)
C37 0.062(6) 0.095(9) 0.106(9) -0.039(7) -0.003(6) -0.046(6)
C38 0.053(4) 0.028(5) 0.039(4) -0.012(3) -0.012(3) -0.011(4)
C39 0.041(4) 0.044(5) 0.027(4) -0.014(4) -0.004(3) -0.015(4)
C40 0.042(5) 0.039(6) 0.045(5) -0.005(4) -0.013(4) -0.021(4)
C41 0.049(5) 0.037(6) 0.043(5) -0.006(4) -0.010(4) -0.022(4)
C42 0.039(4) 0.029(5) 0.044(5) 0.005(4) -0.010(4) -0.019(4)
C43 0.044(5) 0.035(5) 0.030(4) -0.014(4) -0.003(4) -0.013(4)
C44 0.037(4) 0.038(6) 0.031(4) 0.000(4) -0.001(4) -0.019(4)
C45 0.047(5) 0.021(5) 0.084(7) -0.011(4) -0.012(4) -0.012(4)
C46 0.052(5) 0.029(5) 0.024(4) 0.001(3) -0.006(4) -0.024(4)
C47 0.035(4) 0.055(6) 0.031(4) 0.001(4) -0.015(3) -0.026(4)
C48 0.047(5) 0.022(5) 0.038(5) -0.008(4) -0.013(4) -0.008(4)
C49 0.045(5) 0.039(6) 0.056(6) -0.022(5) -0.003(4) -0.022(4)
C50 0.038(5) 0.052(6) 0.067(6) -0.023(5) -0.015(4) -0.016(4)
C51 0.053(6) 0.047(6) 0.058(6) -0.011(4) -0.007(4) -0.015(5)
C52 0.042(4) 0.050(6) 0.033(4) -0.005(4) 0.001(3) -0.028(4)
C53 0.053(5) 0.046(6) 0.061(6) -0.010(5) -0.008(5) -0.020(5)
C54 0.058(5) 0.047(5) 0.068(5) -0.003(4) -0.025(4) -0.029(4)
C55 0.077(7) 0.057(6) 0.070(6) -0.011(5) -0.012(5) -0.041(5)
C56 0.053(6) 0.058(8) 0.170(13) 0.005(8) -0.022(7) -0.031(6)
C57 0.084(7) 0.081(8) 0.055(6) 0.022(5) -0.021(5) -0.043(6)
C58 0.050(5) 0.022(5) 0.064(6) 0.004(4) -0.019(5) -0.017(4)
C59 0.057(5) 0.024(5) 0.031(5) 0.008(4) -0.013(4) -0.015(4)
C60 0.058(5) 0.032(5) 0.037(5) -0.009(4) -0.007(4) -0.018(4)
C61 0.107(8) 0.057(7) 0.035(5) -0.007(5) 0.013(5) -0.052(7)
C62 0.079(7) 0.065(8) 0.063(7) -0.027(6) 0.013(6) -0.052(6)
C63 0.088(7) 0.068(7) 0.046(5) -0.011(5) 0.005(5) -0.067(6)
C64 0.099(7) 0.046(6) 0.036(5) 0.005(4) -0.020(5) -0.028(6)
C65 0.098(7) 0.059(7) 0.032(4) -0.019(4) -0.014(4) -0.023(5)
C66 0.173(11) 0.096(9) 0.035(5) 0.019(6) -0.031(6) -0.090(9)
C67 0.067(6) 0.147(11) 0.046(5) -0.012(6) -0.032(4) -0.040(6)
C68 0.147(10) 0.083(8) 0.071(7) -0.039(6) 0.044(7) -0.099(8)
Ni2 0.0450(6) 0.0353(7) 0.0336(6) -0.0076(5) -0.0035(5) -0.0204(5)
O7 0.058(3) 0.029(4) 0.035(3) -0.005(3) -0.005(3) -0.028(3)
O8 0.051(4) 0.063(5) 0.046(4) -0.013(3) -0.001(3) -0.039(4)
O9 0.060(4) 0.033(4) 0.069(4) 0.001(3) -0.011(3) -0.031(3)
O10 0.053(3) 0.034(4) 0.030(3) -0.005(3) -0.006(2) -0.023(3)
O11 0.069(4) 0.048(4) 0.042(3) 0.002(3) -0.010(3) -0.039(3)
O12 0.066(4) 0.040(4) 0.063(4) 0.009(3) -0.009(3) -0.036(3)
N3 0.050(4) 0.042(4) 0.036(4) -0.006(3) -0.002(3) -0.025(3)
N4 0.059(4) 0.041(4) 0.031(4) 0.004(3) -0.017(3) -0.018(3)
C69 0.057(4) 0.057(5) 0.036(4) -0.003(3) -0.012(3) -0.035(4)
C70 0.073(6) 0.038(5) 0.035(4) -0.005(4) -0.012(4) -0.027(4)
C71 0.081(5) 0.042(4) 0.043(4) 0.001(3) -0.022(4) -0.027(4)
C72 0.058(5) 0.063(5) 0.057(5) -0.007(4) -0.017(4) -0.027(4)
C73 0.080(6) 0.047(6) 0.034(4) -0.018(4) 0.007(4) -0.031(5)
C74 0.045(4) 0.043(4) 0.049(4) -0.007(3) -0.006(3) -0.019(3)
C75 0.054(5) 0.043(5) 0.036(4) 0.002(4) -0.010(4) -0.026(4)
C76 0.052(5) 0.032(5) 0.046(5) -0.004(4) -0.004(4) -0.026(4)
C77 0.069(6) 0.048(7) 0.051(6) -0.005(5) -0.017(5) -0.036(5)
C78 0.052(5) 0.044(5) 0.040(5) 0.014(4) -0.015(4) -0.032(4)
C79 0.045(5) 0.035(6) 0.059(6) -0.015(4) -0.004(4) -0.027(4)
C80 0.033(5) 0.043(6) 0.037(5) -0.006(4) -0.003(4) -0.021(4)
C81 0.049(5) 0.059(7) 0.021(4) -0.014(4) 0.000(3) -0.037(5)
C82 0.115(8) 0.027(5) 0.064(7) 0.002(5) -0.030(6) -0.019(5)
C83 0.054(5) 0.031(5) 0.039(5) 0.003(4) -0.013(4) -0.022(4)
C84 0.040(5) 0.034(5) 0.034(5) -0.011(4) 0.001(4) -0.015(4)
C85 0.036(4) 0.034(5) 0.031(4) -0.001(4) -0.002(3) -0.018(4)
C86 0.035(4) 0.036(5) 0.054(6) 0.012(4) -0.015(4) -0.015(4)
C87 0.047(5) 0.056(6) 0.041(5) -0.012(4) 0.015(4) -0.031(5)
C88 0.049(5) 0.035(6) 0.056(6) -0.009(4) -0.007(4) -0.023(5)
C89 0.028(4) 0.054(6) 0.047(5) -0.012(4) -0.008(4) -0.020(4)
C90 0.038(5) 0.060(7) 0.056(6) 0.007(5) -0.015(4) -0.024(5)
C91 0.046(6) 0.060(8) 0.149(11) -0.017(7) 0.002(6) -0.031(5)
C92 0.122(9) 0.139(11) 0.098(9) 0.031(8) -0.063(7) -0.105(9)
C93 0.069(6) 0.056(7) 0.075(7) 0.017(5) -0.029(5) -0.044(5)
C94 0.091(7) 0.051(6) 0.064(6) -0.043(5) 0.034(6) -0.035(6)
C95 0.046(5) 0.027(5) 0.042(5) -0.002(4) -0.017(4) -0.023(4)
C96 0.040(5) 0.038(6) 0.067(6) -0.004(5) 0.000(5) -0.021(4)
C97 0.031(4) 0.048(6) 0.065(6) -0.001(5) -0.011(4) -0.020(4)
C98 0.056(5) 0.040(5) 0.041(5) -0.002(4) -0.019(4) -0.023(4)
C99 0.042(5) 0.038(6) 0.073(6) 0.007(5) -0.021(4) -0.024(4)
C100 0.043(5) 0.028(5) 0.063(6) -0.002(4) 0.001(4) -0.020(4)
C101 0.069(6) 0.074(8) 0.038(5) 0.014(5) -0.020(5) -0.038(6)
C102 0.112(10) 0.090(11) 0.121(11) 0.018(9) -0.042(9) -0.050(9)
C103 0.135(11) 0.156(14) 0.048(7) 0.016(7) -0.046(7) -0.072(10)
C104 0.064(6) 0.106(9) 0.057(7) 0.029(6) -0.004(5) -0.026(6)
C105 0.086(7) 0.095(9) 0.079(8) 0.022(7) -0.040(6) -0.072(7)
C106 0.068(5) 0.057(6) 0.036(5) -0.003(4) -0.010(4) -0.034(5)
C107 0.044(4) 0.028(5) 0.045(5) 0.001(4) -0.001(4) -0.022(4)
C108 0.058(5) 0.051(7) 0.036(5) -0.019(5) -0.007(4) -0.020(5)
C109 0.040(5) 0.044(6) 0.038(5) -0.005(4) -0.003(4) -0.021(4)
C110 0.051(5) 0.054(6) 0.035(5) -0.007(4) -0.005(4) -0.032(5)
C111 0.040(4) 0.035(5) 0.037(5) 0.003(4) -0.004(4) -0.028(4)
C112 0.039(4) 0.033(5) 0.036(5) -0.016(4) 0.002(4) -0.018(4)
C113 0.070(6) 0.051(6) 0.030(4) -0.009(4) -0.009(4) -0.027(5)
C114 0.036(4) 0.035(5) 0.052(5) -0.007(4) -0.010(4) -0.022(4)
C115 0.050(5) 0.044(6) 0.019(4) -0.007(4) 0.003(4) -0.028(4)
C116 0.040(5) 0.030(5) 0.056(6) -0.019(4) -0.009(4) -0.020(4)
C117 0.052(5) 0.024(5) 0.039(5) -0.006(4) 0.005(4) -0.014(4)
C118 0.068(6) 0.030(5) 0.056(6) -0.011(5) 0.012(5) -0.024(5)
C119 0.094(7) 0.055(7) 0.042(6) -0.020(5) 0.021(5) -0.058(6)
C120 0.062(5) 0.040(5) 0.034(5) -0.021(4) -0.003(4) -0.017(4)
C121 0.055(5) 0.051(6) 0.044(5) -0.007(4) 0.001(4) -0.030(5)
C122 0.113(8) 0.055(7) 0.044(6) -0.009(5) 0.017(6) -0.006(6)
C123 0.101(7) 0.034(5) 0.050(5) -0.011(4) 0.015(5) -0.027(5)
C124 0.105(8) 0.059(6) 0.045(5) -0.001(5) -0.005(5) -0.009(5)
C125 0.203(15) 0.174(16) 0.080(9) -0.059(9) 0.044(10) -0.163(14)
C126 0.059(5) 0.024(5) 0.043(5) -0.016(4) 0.007(4) -0.023(4)
C127 0.052(5) 0.060(7) 0.042(5) -0.007(5) 0.003(4) -0.038(5)
C128 0.043(5) 0.068(8) 0.046(6) -0.022(5) 0.003(4) -0.029(5)
C129 0.055(6) 0.072(7) 0.045(6) -0.014(5) -0.015(5) -0.016(5)
C130 0.053(5) 0.071(7) 0.030(4) -0.005(4) -0.012(4) -0.031(5)
C131 0.062(6) 0.048(6) 0.041(5) -0.001(4) -0.010(4) -0.027(5)
C132 0.043(5) 0.069(8) 0.083(8) -0.031(6) 0.010(5) -0.036(5)
C133 0.054(6) 0.106(10) 0.094(8) -0.031(7) -0.002(6) -0.052(7)
C134 0.075(7) 0.082(8) 0.094(8) -0.022(6) 0.024(6) -0.062(6)
C135 0.072(7) 0.085(9) 0.205(14) -0.086(9) 0.051(8) -0.057(7)
C136 0.057(6) 0.112(10) 0.051(6) 0.006(6) -0.021(5) -0.008(6)
N6 0.109(6) 0.075(5) 0.075(5) 0.012(4) -0.019(4) -0.060(4)
C139 0.077(5) 0.044(4) 0.040(4) 0.012(3) -0.004(4) -0.020(4)
C140 0.088(5) 0.092(6) 0.068(5) -0.011(4) -0.033(4) -0.033(5)
N7 0.098(8) 0.33(2) 0.144(11) 0.109(13) -0.043(7) -0.075(10)
C141 0.045(6) 0.174(14) 0.149(12) 0.060(11) -0.023(7) -0.057(7)
C142 0.048(5) 0.146(11) 0.143(11) 0.049(8) 0.013(5) -0.018(6)

loop_
_geom_bond_atom_site_label_1
_geom_bond_atom_site_label_2
_geom_bond_distance
_geom_bond_site_symmetry_2
_geom_bond_publ_flag
Ni1 N1 1.836(7) . ?
Ni1 O4 1.863(6) . ?
Ni1 N2 1.863(7) . ?
Ni1 O1 1.865(6) . ?
O1 C13 1.354(9) . ?
O2 C17 1.349(9) . ?
O3 C28 1.417(10) . ?
O4 C44 1.313(10) . ?
O5 C48 1.402(9) . ?
O6 C59 1.372(9) . ?
N1 C7 1.301(11) . ?
N1 C1 1.494(9) . ?
N2 C38 1.263(10) . ?
N2 C6 1.499(9) . ?
C1 C6 1.487(9) . ?
C1 C2 1.507(11) . ?
C2 C3 1.462(12) . ?
C3 C4 1.522(10) . ?
C4 C5 1.523(10) . ?
C5 C6 1.560(10) . ?
C7 C8 1.445(13) . ?
C8 C9 1.390(12) . ?
C8 C13 1.433(12) . ?
C9 C10 1.336(13) . ?
C10 C11 1.398(12) . ?
C10 C14 1.542(11) . ?
C11 C12 1.349(12) . ?
C12 C13 1.360(12) . ?
C12 C15 1.516(11) . ?
C15 C16 1.481(11) . ?
C15 C27 1.537(10) . ?
C16 C21 1.359(10) . ?
C16 C17 1.412(11) . ?
C17 C18 1.397(11) . ?
C18 C19 1.397(12) . ?
C18 C22 1.502(12) . ?
C19 C20 1.316(12) . ?
C20 C21 1.430(11) . ?
C20 C26 1.525(12) . ?
C22 C25 1.546(14) . ?
C22 C24 1.568(13) . ?
C22 C23 1.580(15) . ?
C27 C32 1.391(12) . ?
C27 C28 1.419(11) . ?
C28 C29 1.339(10) . ?
C29 C30 1.403(12) . ?
C29 C33 1.538(11) . ?
C30 C31 1.434(12) . ?
C31 C32 1.331(11) . ?
C31 C37 1.469(13) . ?
C33 C35 1.500(12) . ?
C33 C34 1.541(13) . ?
C33 C36 1.544(11) . ?
C38 C39 1.478(12) . ?
C39 C40 1.408(12) . ?
C39 C44 1.421(12) . ?
C40 C41 1.292(12) . ?
C41 C42 1.390(12) . ?
C41 C45 1.526(11) . ?
C42 C43 1.391(11) . ?
C43 C44 1.424(12) . ?
C43 C46 1.561(11) . ?
C46 C47 1.538(11) . ?
C46 C58 1.570(10) . ?
C47 C48 1.365(10) . ?
C47 C52 1.367(11) . ?
C48 C49 1.413(11) . ?
C49 C50 1.413(13) . ?
C49 C53 1.516(12) . ?
C50 C51 1.356(12) . ?
C51 C52 1.371(12) . ?
C51 C57 1.506(13) . ?
C53 C55 1.479(12) . ?
C53 C56 1.530(14) . ?
C53 C54 1.559(12) . ?
C58 C59 1.373(11) . ?
C58 C63 1.436(11) . ?
C59 C60 1.393(10) . ?
C60 C61 1.359(12) . ?
C60 C64 1.544(12) . ?
C61 C62 1.372(13) . ?
C62 C63 1.416(11) . ?
C62 C68 1.515(13) . ?
C64 C67 1.539(13) . ?
C64 C65 1.542(13) . ?
C64 C66 1.610(12) . ?
Ni2 O7 1.819(6) . ?
Ni2 N4 1.820(8) . ?
Ni2 O10 1.822(6) . ?
Ni2 N3 1.846(7) . ?
O7 C81 1.317(11) . ?
O8 C85 1.345(10) . ?
O9 C96 1.410(10) . ?
O10 C112 1.353(10) . ?
O11 C116 1.360(9) . ?
O12 C127 1.329(11) . ?
N3 C75 1.294(11) . ?
N3 C69 1.463(9) . ?
N4 C106 1.301(12) . ?
N4 C74 1.490(9) . ?
C69 C74 1.525(9) . ?
C69 C70 1.534(11) . ?
C70 C71 1.585(11) . ?
C71 C72 1.497(10) . ?
C72 C73 1.552(12) . ?
C73 C74 1.486(10) . ?
C75 C76 1.421(13) . ?
C76 C81 1.398(12) . ?
C76 C77 1.446(12) . ?
C77 C78 1.417(12) . ?
C78 C79 1.389(12) . ?
C78 C82 1.515(12) . ?
C79 C80 1.436(11) . ?
C80 C81 1.447(11) . ?
C80 C83 1.528(11) . ?
C83 C84 1.560(10) . ?
C83 C95 1.589(11) . ?
C84 C85 1.391(12) . ?
C84 C89 1.407(11) . ?
C85 C86 1.480(10) . ?
C86 C87 1.386(12) . ?
C86 C90 1.534(12) . ?
C87 C88 1.334(12) . ?
C88 C89 1.408(10) . ?
C88 C94 1.538(11) . ?
C90 C93 1.521(13) . ?
C90 C91 1.544(12) . ?
C90 C92 1.591(13) . ?
C95 C96 1.365(12) . ?
C95 C100 1.437(10) . ?
C96 C97 1.415(13) . ?
C97 C98 1.381(11) . ?
C97 C101 1.550(12) . ?
C98 C99 1.429(11) . ?
C99 C100 1.350(12) . ?
C99 C105 1.504(11) . ?
C101 C102 1.479(15) . ?
C101 C103 1.520(15) . ?
C101 C104 1.546(12) . ?
C106 C107 1.405(12) . ?
C107 C112 1.393(12) . ?
C107 C108 1.431(12) . ?
C108 C109 1.468(12) . ?
C109 C110 1.411(12) . ?
C109 C113 1.474(12) . ?
C110 C111 1.389(12) . ?
C111 C112 1.384(12) . ?
C111 C114 1.493(12) . ?
C114 C115 1.496(10) . ?
C114 C126 1.506(12) . ?
C115 C120 1.347(11) . ?
C115 C116 1.430(10) . ?
C116 C117 1.424(10) . ?
C117 C118 1.401(12) . ?
C117 C121 1.524(12) . ?
C118 C119 1.390(13) . ?
C119 C120 1.371(10) . ?
C119 C125 1.530(13) . ?
C121 C122 1.466(12) . ?
C121 C123 1.512(12) . ?
C121 C124 1.527(13) . ?
C126 C131 1.427(12) . ?
C126 C127 1.447(11) . ?
C127 C128 1.407(12) . ?
C128 C129 1.365(13) . ?
C128 C132 1.556(12) . ?
C129 C130 1.422(13) . ?
C130 C131 1.398(12) . ?
C130 C136 1.527(13) . ?
C132 C135 1.523(14) . ?
C132 C133 1.555(14) . ?
C132 C134 1.608(14) . ?
N6 C139 1.082(9) . ?
C139 C140 1.504(11) . ?
N7 C141 1.071(16) . ?
C141 C142 1.381(18) . ?
N8 C143 1.139(16) . ?
C143 C145 1.428(17) . ?
N8' C144 1.136(16) . ?
C144 C145 1.420(16) . ?
